data_4065113
loop_
_publ_author_name
'Rosorius, Christoph'
'Kehr, Gerald'
'Fr\"ohlich, Roland'
'Grimme, Stefan'
'Erker, Gerhard'

_publ_section_title
;
 Electronic Control of Frustrated Lewis Pair Behavior: Chemistry of a
 Geminal Alkylidene-Bridged Per-pentafluorophenylated P/B Pair
;
_journal_issue 15
_journal_name_full Organometallics
_journal_page_first 4211
_journal_paper_doi 10.1021/om200569k
_journal_volume 30
_journal_year 2011
_chemical_formula_sum 'C35.5 H11 B Cl F20 P'
_chemical_formula_weight 894.67
_chemical_name_systematic
; 
 ? 
;
_space_group_IT_number 43
_symmetry_cell_setting orthorhombic
_symmetry_space_group_name_Hall 'F 2 -2d'
_symmetry_space_group_name_H-M 'F d d 2'
_atom_sites_solution_hydrogens geom
_atom_sites_solution_primary direct
_atom_sites_solution_secondary difmap
_audit_creation_method SHELXL-97
_cell_angle_alpha 90.00
_cell_angle_beta 90.00
_cell_angle_gamma 90.00
_cell_formula_units_Z 16
_cell_length_a 33.3804(8)
_cell_length_b 40.8995(9)
_cell_length_c 9.9755(4)
_cell_measurement_reflns_used 4680
_cell_measurement_temperature 223(2)
_cell_measurement_theta_max 68.25
_cell_measurement_theta_min 0.88
_cell_volume 13619.0(7)
_computing_cell_refinement 'Collect (Nonius B.V., 1998)'
_computing_data_collection 'Collect (Nonius B.V., 1998)'
_computing_data_reduction 'Denzo-SMN (Otwinowski & Minor, 2003)'
_computing_molecular_graphics 'XP (BrukerAXS, 2000)'
_computing_publication_material 'SHELXL-97 (Sheldrick, 1997)'
_computing_structure_refinement 'SHELXL-97 (Sheldrick, 1997)'
_computing_structure_solution 'SHELXS-97 (Sheldrick, 1990)'
_diffrn_ambient_temperature 223(2)
_diffrn_measured_fraction_theta_full 0.987
_diffrn_measured_fraction_theta_max 0.987
_diffrn_measurement_device_type 'Nonius KappaCCD APEXII'
_diffrn_measurement_method '\w and \f scans'
_diffrn_radiation_monochromator graphite
_diffrn_radiation_source 'fine-focus sealed tube'
_diffrn_radiation_type CuK\a
_diffrn_radiation_wavelength 1.54178
_diffrn_reflns_av_R_equivalents 0.041
_diffrn_reflns_av_sigmaI/netI 0.0292
_diffrn_reflns_limit_h_max 39
_diffrn_reflns_limit_h_min -39
_diffrn_reflns_limit_k_max 48
_diffrn_reflns_limit_k_min -47
_diffrn_reflns_limit_l_max 11
_diffrn_reflns_limit_l_min -11
_diffrn_reflns_number 14647
_diffrn_reflns_theta_full 66.73
_diffrn_reflns_theta_max 66.73
_diffrn_reflns_theta_min 4.32
_exptl_absorpt_coefficient_mu 2.740
_exptl_absorpt_correction_T_max 0.7713
_exptl_absorpt_correction_T_min 0.4473
_exptl_absorpt_correction_type multi-scan
_exptl_absorpt_process_details 'Denzo (Otwinowski, Borek, Majewksi & Minor, 2003)'
_exptl_crystal_colour colourless
_exptl_crystal_density_diffrn 1.745
_exptl_crystal_density_method 'not measured'
_exptl_crystal_description plate
_exptl_crystal_F_000 7056
_exptl_crystal_size_max 0.35
_exptl_crystal_size_mid 0.20
_exptl_crystal_size_min 0.10
_refine_diff_density_max 0.438
_refine_diff_density_min -0.248
_refine_diff_density_rms 0.045
_refine_ls_abs_structure_details 'Flack H D (1983), Acta Cryst. A39, 876-881'
_refine_ls_abs_structure_Flack 0.47(2)
_refine_ls_extinction_method none
_refine_ls_goodness_of_fit_ref 1.030
_refine_ls_hydrogen_treatment constr
_refine_ls_matrix_type full
_refine_ls_number_parameters 543
_refine_ls_number_reflns 5675
_refine_ls_number_restraints 22
_refine_ls_restrained_S_all 1.056
_refine_ls_R_factor_all 0.0392
_refine_ls_R_factor_gt 0.0374
_refine_ls_shift/su_max 0.001
_refine_ls_shift/su_mean 0.000
_refine_ls_structure_factor_coef Fsqd
_refine_ls_weighting_details 'calc w=1/[\s^2^(Fo^2^)+(0.0487P)^2^+27.1590P] where P=(Fo^2^+2Fc^2^)/3'
_refine_ls_weighting_scheme calc
_refine_ls_wR_factor_gt 0.0922
_refine_ls_wR_factor_ref 0.0940
_reflns_number_gt 5458
_reflns_number_total 5675
_reflns_threshold_expression >2sigma(I)
_cod_data_source_file om200569k_si_003.cif
_cod_data_source_block erk5877
_cod_original_sg_symbol_H-M Fdd2
_cod_original_formula_sum 'C35.50 H11 B Cl F20 P'
_cod_database_code 4065113

loop_
_symmetry_equiv_pos_as_xyz
'x, y, z'
'-x, -y, z'
'x+1/4, -y+1/4, z+1/4'
'-x+1/4, y+1/4, z+1/4'
'x, y+1/2, z+1/2'
'-x, -y+1/2, z+1/2'
'x+1/4, -y+3/4, z+3/4'
'-x+1/4, y+3/4, z+3/4'
'x+1/2, y, z+1/2'
'-x+1/2, -y, z+1/2'
'x+3/4, -y+1/4, z+3/4'
'-x+3/4, y+1/4, z+3/4'
'x+1/2, y+1/2, z'
'-x+1/2, -y+1/2, z'
'x+3/4, -y+3/4, z+1/4'
'-x+3/4, y+3/4, z+1/4'

loop_
_atom_site_label
_atom_site_type_symbol
_atom_site_fract_x
_atom_site_fract_y
_atom_site_fract_z
_atom_site_U_iso_or_equiv
_atom_site_adp_type
_atom_site_occupancy
_atom_site_symmetry_multiplicity
_atom_site_calc_flag
_atom_site_refinement_flags
_atom_site_disorder_assembly
_atom_site_disorder_group
P1 P 0.66497(2) 0.615497(16) -0.15167(7) 0.03204(15) Uani 1 1 d . . .
B1 B 0.67892(9) 0.64012(8) 0.0977(4) 0.0357(7) Uani 1 1 d . . .
C1 C 0.76315(11) 0.63634(10) -0.2039(4) 0.0576(9) Uani 1 1 d . . .
H1A H 0.7466 0.6251 -0.2692 0.086 Uiso 1 1 calc R . .
H1B H 0.7860 0.6228 -0.1814 0.086 Uiso 1 1 calc R . .
H1C H 0.7724 0.6569 -0.2414 0.086 Uiso 1 1 calc R . .
C2 C 0.73895(9) 0.64294(8) -0.0794(3) 0.0449(7) Uani 1 1 d . . .
H2 H 0.7531 0.6535 -0.0104 0.054 Uiso 1 1 calc R . .
C3 C 0.70089(8) 0.63638(7) -0.0505(3) 0.0355(6) Uani 1 1 d . . .
C4 C 0.63692(8) 0.59645(7) -0.0209(3) 0.0358(6) Uani 1 1 d . . .
C5 C 0.64752(8) 0.61001(7) 0.0961(3) 0.0357(6) Uani 1 1 d . . .
H5 H 0.6368 0.6021 0.1769 0.043 Uiso 1 1 calc R . .
C11 C 0.68205(8) 0.58500(7) -0.2706(3) 0.0365(6) Uani 1 1 d . . .
C12 C 0.71162(9) 0.56318(7) -0.2291(3) 0.0407(7) Uani 1 1 d . . .
F12 F 0.72592(6) 0.56502(5) -0.10542(19) 0.0533(5) Uani 1 1 d . . .
C13 C 0.72657(9) 0.53947(7) -0.3130(3) 0.0426(7) Uani 1 1 d . . .
F13 F 0.75503(6) 0.51917(5) -0.2690(2) 0.0619(5) Uani 1 1 d . . .
C14 C 0.71252(10) 0.53672(8) -0.4412(3) 0.0485(8) Uani 1 1 d . . .
F14 F 0.72720(7) 0.51406(5) -0.5227(2) 0.0680(6) Uani 1 1 d . . .
C15 C 0.68240(11) 0.55715(8) -0.4843(3) 0.0477(7) Uani 1 1 d . . .
F15 F 0.66765(8) 0.55408(5) -0.6081(2) 0.0679(6) Uani 1 1 d . . .
C16 C 0.66758(9) 0.58085(7) -0.4010(3) 0.0432(7) Uani 1 1 d . . .
F16 F 0.63764(6) 0.59957(5) -0.44792(19) 0.0563(5) Uani 1 1 d . . .
C21 C 0.63687(8) 0.64658(7) -0.2416(3) 0.0345(6) Uani 1 1 d . . .
C22 C 0.60004(8) 0.65815(7) -0.1997(3) 0.0387(6) Uani 1 1 d . . .
F22 F 0.57881(5) 0.64298(4) -0.1045(2) 0.0509(5) Uani 1 1 d . . .
C23 C 0.58367(9) 0.68676(8) -0.2507(4) 0.0448(7) Uani 1 1 d . . .
F23 F 0.54882(6) 0.69777(5) -0.2030(2) 0.0647(6) Uani 1 1 d . . .
C24 C 0.60356(10) 0.70387(8) -0.3479(3) 0.0481(8) Uani 1 1 d . . .
F24 F 0.58897(7) 0.73181(5) -0.3947(3) 0.0689(6) Uani 1 1 d . . .
C25 C 0.63964(10) 0.69215(8) -0.3962(3) 0.0460(7) Uani 1 1 d . . .
F25 F 0.65915(7) 0.70827(5) -0.4924(2) 0.0649(6) Uani 1 1 d . . .
C26 C 0.65573(9) 0.66426(7) -0.3414(3) 0.0394(6) Uani 1 1 d . . .
F26 F 0.69149(5) 0.65429(5) -0.3876(2) 0.0535(5) Uani 1 1 d . . .
C31 C 0.71272(9) 0.63669(7) 0.2149(3) 0.0379(6) Uani 1 1 d . . .
C32 C 0.72947(9) 0.60634(8) 0.2443(3) 0.0436(7) Uani 1 1 d . . .
F32 F 0.71785(6) 0.57989(5) 0.1739(2) 0.0571(5) Uani 1 1 d . . .
C33 C 0.75808(9) 0.60128(9) 0.3400(4) 0.0502(8) Uani 1 1 d . . .
F33 F 0.77281(7) 0.57116(6) 0.3630(3) 0.0718(6) Uani 1 1 d . . .
C34 C 0.77213(9) 0.62723(10) 0.4136(4) 0.0530(9) Uani 1 1 d . . .
F34 F 0.80048(6) 0.62309(7) 0.5081(2) 0.0736(7) Uani 1 1 d . . .
C35 C 0.75691(9) 0.65804(9) 0.3896(3) 0.0478(8) Uani 1 1 d . . .
F35 F 0.76970(6) 0.68350(6) 0.4632(2) 0.0687(6) Uani 1 1 d . . .
C36 C 0.72842(9) 0.66205(8) 0.2911(3) 0.0427(7) Uani 1 1 d . . .
F36 F 0.71544(6) 0.69308(4) 0.2723(2) 0.0560(5) Uani 1 1 d . . .
C41 C 0.65102(8) 0.67318(7) 0.1165(3) 0.0370(6) Uani 1 1 d . . .
C42 C 0.62596(9) 0.67542(7) 0.2270(3) 0.0394(7) Uani 1 1 d . . .
F42 F 0.62842(5) 0.65262(5) 0.32481(18) 0.0484(4) Uani 1 1 d . . .
C43 C 0.59834(9) 0.70002(8) 0.2473(4) 0.0475(8) Uani 1 1 d . . .
F43 F 0.57470(6) 0.69995(6) 0.3558(2) 0.0651(6) Uani 1 1 d . . .
C44 C 0.59450(9) 0.72437(8) 0.1526(4) 0.0498(8) Uani 1 1 d . . .
F44 F 0.56747(6) 0.74810(5) 0.1680(3) 0.0724(6) Uani 1 1 d . . .
C45 C 0.61876(10) 0.72368(8) 0.0433(4) 0.0471(8) Uani 1 1 d . . .
F45 F 0.61585(7) 0.74753(5) -0.0514(2) 0.0637(6) Uani 1 1 d . . .
C46 C 0.64674(9) 0.69926(7) 0.0278(3) 0.0402(7) Uani 1 1 d . . .
F46 F 0.67102(6) 0.70155(4) -0.0811(2) 0.0503(4) Uani 1 1 d . . .
C51 C 0.60801(8) 0.56946(7) -0.0475(3) 0.0358(6) Uani 1 1 d . . .
C52 C 0.60267(10) 0.54527(8) 0.0486(4) 0.0473(8) Uani 1 1 d . . .
H52 H 0.6173 0.5461 0.1290 0.057 Uiso 1 1 calc R . .
C53 C 0.57581(11) 0.51988(8) 0.0268(4) 0.0559(9) Uani 1 1 d . . .
H53 H 0.5723 0.5037 0.0927 0.067 Uiso 1 1 calc R . .
C54 C 0.55438(10) 0.51825(8) -0.0909(5) 0.0585(10) Uani 1 1 d . . .
H54 H 0.5362 0.5011 -0.1052 0.070 Uiso 1 1 calc R . .
C55 C 0.55971(10) 0.54194(8) -0.1878(4) 0.0538(9) Uani 1 1 d . . .
H55 H 0.5452 0.5408 -0.2685 0.065 Uiso 1 1 calc R . .
C56 C 0.58659(9) 0.56748(8) -0.1660(4) 0.0465(8) Uani 1 1 d . . .
H56 H 0.5902 0.5835 -0.2325 0.056 Uiso 1 1 calc R . .
C100 C 0.5239(3) 0.5024(3) -0.6021(13) 0.122(4) Uani 0.50 1 d PDU A -1
H10A H 0.5283 0.4787 -0.5987 0.146 Uiso 0.50 1 calc PR A -1
H10B H 0.5159 0.5080 -0.6938 0.146 Uiso 0.50 1 calc PR A -1
Cl1 Cl 0.56683(11) 0.52162(9) -0.5651(3) 0.1151(10) Uani 0.50 1 d PDU A -1
Cl2 Cl 0.48568(13) 0.51255(13) -0.4937(5) 0.1577(17) Uani 0.50 1 d PDU A -1

loop_
_atom_site_aniso_label
_atom_site_aniso_U_11
_atom_site_aniso_U_22
_atom_site_aniso_U_33
_atom_site_aniso_U_23
_atom_site_aniso_U_13
_atom_site_aniso_U_12
P1 0.0313(3) 0.0346(3) 0.0302(3) 0.0023(3) 0.0021(3) 0.0004(3)
B1 0.0350(15) 0.0390(16) 0.0331(17) 0.0029(14) -0.0002(14) -0.0005(12)
C1 0.0445(18) 0.077(2) 0.051(2) 0.0018(18) 0.0154(16) -0.0091(16)
C2 0.0433(17) 0.0504(17) 0.0408(18) 0.0006(14) 0.0023(14) -0.0053(13)
C3 0.0346(14) 0.0367(14) 0.0351(15) 0.0030(12) 0.0017(12) -0.0019(11)
C4 0.0332(14) 0.0352(14) 0.0390(16) 0.0045(12) 0.0026(12) 0.0033(11)
C5 0.0352(14) 0.0387(14) 0.0332(15) 0.0066(13) 0.0032(12) 0.0015(11)
C11 0.0352(14) 0.0385(15) 0.0356(15) 0.0006(12) 0.0045(12) 0.0015(11)
C12 0.0385(14) 0.0427(16) 0.0409(17) 0.0035(13) 0.0059(14) -0.0001(12)
F12 0.0570(11) 0.0568(11) 0.0462(11) -0.0006(9) -0.0085(9) 0.0156(9)
C13 0.0381(15) 0.0390(15) 0.051(2) 0.0036(14) 0.0072(14) 0.0035(12)
F13 0.0540(11) 0.0553(11) 0.0764(14) 0.0010(10) 0.0062(10) 0.0196(9)
C14 0.0547(18) 0.0391(16) 0.052(2) -0.0054(14) 0.0189(16) -0.0032(14)
F14 0.0803(14) 0.0508(11) 0.0728(15) -0.0213(11) 0.0201(12) 0.0024(10)
C15 0.062(2) 0.0470(17) 0.0343(17) -0.0048(14) 0.0006(15) -0.0085(15)
F15 0.0961(17) 0.0617(12) 0.0458(12) -0.0135(10) -0.0081(11) 0.0015(11)
C16 0.0497(17) 0.0370(15) 0.0429(17) 0.0011(14) 0.0006(15) 0.0013(12)
F16 0.0667(12) 0.0562(11) 0.0462(11) -0.0040(9) -0.0186(10) 0.0116(9)
C21 0.0377(14) 0.0354(14) 0.0303(14) 0.0009(12) -0.0034(12) -0.0004(11)
C22 0.0354(14) 0.0398(15) 0.0408(16) 0.0023(13) -0.0032(12) -0.0005(11)
F22 0.0378(9) 0.0555(10) 0.0595(12) 0.0142(9) 0.0129(8) 0.0032(7)
C23 0.0409(16) 0.0469(17) 0.0466(18) -0.0019(15) -0.0058(14) 0.0066(13)
F23 0.0506(10) 0.0654(12) 0.0782(15) 0.0078(11) 0.0011(10) 0.0214(9)
C24 0.061(2) 0.0417(16) 0.0414(17) 0.0030(14) -0.0108(16) 0.0076(14)
F24 0.0913(15) 0.0496(11) 0.0659(13) 0.0163(11) -0.0108(12) 0.0219(11)
C25 0.0583(19) 0.0451(16) 0.0346(16) 0.0086(14) -0.0015(15) -0.0056(14)
F25 0.0865(15) 0.0578(12) 0.0503(12) 0.0195(10) 0.0077(11) -0.0050(10)
C26 0.0441(16) 0.0411(15) 0.0331(15) -0.0019(13) 0.0038(13) -0.0002(12)
F26 0.0512(10) 0.0587(11) 0.0505(11) 0.0125(9) 0.0168(9) 0.0037(8)
C31 0.0340(14) 0.0477(16) 0.0320(15) 0.0008(13) 0.0048(12) 0.0017(12)
C32 0.0393(15) 0.0555(18) 0.0359(16) 0.0049(14) 0.0045(13) 0.0079(13)
F32 0.0640(12) 0.0469(10) 0.0604(12) -0.0039(9) -0.0085(10) 0.0126(9)
C33 0.0415(16) 0.066(2) 0.0435(18) 0.0115(17) 0.0035(15) 0.0163(15)
F33 0.0653(13) 0.0755(14) 0.0746(15) 0.0166(12) -0.0083(12) 0.0289(11)
C34 0.0327(15) 0.087(3) 0.0389(18) 0.0087(18) 0.0000(14) 0.0088(16)
F34 0.0488(11) 0.124(2) 0.0482(13) 0.0057(13) -0.0157(10) 0.0174(12)
C35 0.0328(15) 0.073(2) 0.0375(17) -0.0033(15) 0.0005(13) -0.0078(14)
F35 0.0552(12) 0.0906(16) 0.0603(13) -0.0166(12) -0.0139(10) -0.0147(11)
C36 0.0328(14) 0.0529(18) 0.0424(17) 0.0014(14) 0.0037(13) -0.0016(12)
F36 0.0554(11) 0.0439(9) 0.0688(13) -0.0036(9) -0.0129(10) -0.0032(8)
C41 0.0341(14) 0.0403(15) 0.0365(16) -0.0027(13) -0.0038(12) -0.0013(11)
C42 0.0385(15) 0.0459(16) 0.0339(16) -0.0007(13) -0.0049(12) -0.0019(12)
F42 0.0466(10) 0.0599(11) 0.0387(10) 0.0001(9) 0.0037(8) 0.0041(8)
C43 0.0352(15) 0.058(2) 0.049(2) -0.0160(16) -0.0040(14) 0.0015(13)
F43 0.0507(11) 0.0891(15) 0.0556(12) -0.0206(12) 0.0075(10) 0.0150(10)
C44 0.0385(16) 0.0436(17) 0.067(2) -0.0139(17) -0.0131(16) 0.0070(13)
F44 0.0582(12) 0.0589(12) 0.1002(18) -0.0178(12) -0.0124(12) 0.0247(10)
C45 0.0515(18) 0.0374(16) 0.0525(19) -0.0010(14) -0.0148(16) -0.0018(13)
F45 0.0753(13) 0.0417(10) 0.0741(15) 0.0106(10) -0.0211(11) 0.0046(9)
C46 0.0440(15) 0.0388(15) 0.0377(16) -0.0035(13) -0.0052(14) -0.0044(12)
F46 0.0629(11) 0.0425(9) 0.0454(10) 0.0065(8) 0.0048(9) -0.0045(8)
C51 0.0323(14) 0.0323(14) 0.0427(16) 0.0016(12) 0.0047(12) 0.0013(10)
C52 0.0508(18) 0.0430(16) 0.0481(19) 0.0034(15) 0.0065(15) -0.0015(13)
C53 0.0544(19) 0.0380(17) 0.075(3) 0.0117(17) 0.0140(19) -0.0076(14)
C54 0.0414(17) 0.0394(17) 0.095(3) -0.0053(19) 0.008(2) -0.0018(13)
C55 0.0423(17) 0.0447(17) 0.075(3) -0.0060(17) -0.0100(17) -0.0001(13)
C56 0.0385(15) 0.0401(16) 0.061(2) 0.0008(15) -0.0024(15) -0.0006(12)
C100 0.129(7) 0.098(6) 0.139(8) 0.033(6) 0.072(7) 0.025(6)
Cl1 0.137(2) 0.127(2) 0.0816(18) -0.0060(16) -0.0035(17) 0.049(2)
Cl2 0.150(3) 0.197(4) 0.126(3) 0.011(3) 0.051(3) 0.058(3)

loop_
_atom_type_symbol
_atom_type_description
_atom_type_scat_dispersion_real
_atom_type_scat_dispersion_imag
_atom_type_scat_source
C C 0.0181 0.0091 'International Tables Vol C Tables 4.2.6.8 and 6.1.1.4'
H H 0.0000 0.0000 'International Tables Vol C Tables 4.2.6.8 and 6.1.1.4'
B B 0.0090 0.0039 'International Tables Vol C Tables 4.2.6.8 and 6.1.1.4'
F F 0.0727 0.0534 'International Tables Vol C Tables 4.2.6.8 and 6.1.1.4'
P P 0.2955 0.4335 'International Tables Vol C Tables 4.2.6.8 and 6.1.1.4'
Cl Cl 0.3639 0.7018 'International Tables Vol C Tables 4.2.6.8 and 6.1.1.4'

loop_
_geom_angle_atom_site_label_1
_geom_angle_atom_site_label_2
_geom_angle_atom_site_label_3
_geom_angle
C4 P1 C3 98.53(14)
C4 P1 C11 110.05(13)
C3 P1 C11 119.20(14)
C4 P1 C21 113.29(13)
C3 P1 C21 106.93(13)
C11 P1 C21 108.69(14)
C5 B1 C31 112.9(2)
C5 B1 C41 105.0(2)
C31 B1 C41 112.3(2)
C5 B1 C3 102.0(2)
C31 B1 C3 109.0(2)
C41 B1 C3 115.2(2)
C2 C1 H1A 109.5
C2 C1 H1B 109.5
H1A C1 H1B 109.5
C2 C1 H1C 109.5
H1A C1 H1C 109.5
H1B C1 H1C 109.5
C3 C2 C1 130.9(3)
C3 C2 H2 114.6
C1 C2 H2 114.6
C2 C3 B1 126.7(3)
C2 C3 P1 128.0(2)
B1 C3 P1 104.55(18)
C5 C4 C51 129.2(3)
C5 C4 P1 108.5(2)
C51 C4 P1 122.2(2)
C4 C5 B1 119.6(3)
C4 C5 H5 120.2
B1 C5 H5 120.2
C12 C11 C16 116.3(3)
C12 C11 P1 118.0(2)
C16 C11 P1 125.7(2)
F12 C12 C13 118.5(3)
F12 C12 C11 119.7(3)
C13 C12 C11 121.9(3)
F13 C13 C14 120.0(3)
F13 C13 C12 119.8(3)
C14 C13 C12 120.2(3)
F14 C14 C13 120.3(3)
F14 C14 C15 120.2(3)
C13 C14 C15 119.5(3)
F15 C15 C16 119.6(3)
F15 C15 C14 120.1(3)
C16 C15 C14 120.3(3)
F16 C16 C15 117.4(3)
F16 C16 C11 120.8(3)
C15 C16 C11 121.7(3)
C26 C21 C22 116.4(3)
C26 C21 P1 119.1(2)
C22 C21 P1 123.3(2)
F22 C22 C21 121.8(3)
F22 C22 C23 116.3(3)
C21 C22 C23 121.9(3)
F23 C23 C24 120.2(3)
F23 C23 C22 119.8(3)
C24 C23 C22 120.0(3)
F24 C24 C23 120.8(3)
F24 C24 C25 119.7(3)
C23 C24 C25 119.5(3)
F25 C25 C26 120.4(3)
F25 C25 C24 120.3(3)
C26 C25 C24 119.3(3)
F26 C26 C25 117.5(3)
F26 C26 C21 119.6(3)
C25 C26 C21 122.9(3)
C36 C31 C32 113.5(3)
C36 C31 B1 126.1(3)
C32 C31 B1 120.4(3)
F32 C32 C33 116.4(3)
F32 C32 C31 119.4(3)
C33 C32 C31 124.2(3)
F33 C33 C32 120.9(3)
F33 C33 C34 119.4(3)
C32 C33 C34 119.7(3)
F34 C34 C33 121.2(3)
F34 C34 C35 119.7(4)
C33 C34 C35 119.2(3)
F35 C35 C36 121.1(3)
F35 C35 C34 119.8(3)
C36 C35 C34 119.1(3)
F36 C36 C35 115.6(3)
F36 C36 C31 120.2(3)
C35 C36 C31 124.2(3)
C42 C41 C46 113.1(3)
C42 C41 B1 119.0(3)
C46 C41 B1 127.8(3)
F42 C42 C43 116.0(3)
F42 C42 C41 119.4(3)
C43 C42 C41 124.6(3)
F43 C43 C44 120.0(3)
F43 C43 C42 120.7(3)
C44 C43 C42 119.3(3)
F44 C44 C45 120.7(3)
F44 C44 C43 120.6(3)
C45 C44 C43 118.6(3)
C44 C45 F45 120.0(3)
C44 C45 C46 120.6(3)
F45 C45 C46 119.4(3)
F46 C46 C45 116.4(3)
F46 C46 C41 119.9(3)
C45 C46 C41 123.7(3)
C56 C51 C52 118.8(3)
C56 C51 C4 122.0(3)
C52 C51 C4 119.2(3)
C53 C52 C51 120.5(3)
C53 C52 H52 119.8
C51 C52 H52 119.8
C54 C53 C52 120.4(3)
C54 C53 H53 119.8
C52 C53 H53 119.8
C53 C54 C55 119.8(3)
C53 C54 H54 120.1
C55 C54 H54 120.1
C54 C55 C56 120.0(4)
C54 C55 H55 120.0
C56 C55 H55 120.0
C51 C56 C55 120.6(3)
C51 C56 H56 119.7
C55 C56 H56 119.7
Cl1 C100 Cl2 112.4(6)
Cl1 C100 H10A 109.1
Cl2 C100 H10A 109.1
Cl1 C100 H10B 109.1
Cl2 C100 H10B 109.1
H10A C100 H10B 107.9

loop_
_geom_bond_atom_site_label_1
_geom_bond_atom_site_label_2
_geom_bond_distance
P1 C4 1.785(3)
P1 C3 1.785(3)
P1 C11 1.813(3)
P1 C21 1.817(3)
B1 C5 1.617(4)
B1 C31 1.631(5)
B1 C41 1.653(4)
B1 C3 1.657(4)
C1 C2 1.506(5)
C1 H1A 0.9700
C1 H1B 0.9700
C1 H1C 0.9700
C2 C3 1.330(4)
C2 H2 0.9400
C4 C5 1.341(4)
C4 C51 1.490(4)
C5 H5 0.9400
C11 C12 1.394(4)
C11 C16 1.398(5)
C12 F12 1.325(4)
C12 C13 1.374(4)
C13 F13 1.336(4)
C13 C14 1.366(5)
C14 F14 1.327(4)
C14 C15 1.376(5)
C15 F15 1.336(4)
C15 C16 1.369(5)
C16 F16 1.343(4)
C21 C26 1.382(4)
C21 C22 1.382(4)
C22 F22 1.337(4)
C22 C23 1.388(4)
C23 F23 1.335(4)
C23 C24 1.368(5)
C24 F24 1.327(4)
C24 C25 1.383(5)
C25 F25 1.334(4)
C25 C26 1.375(4)
C26 F26 1.343(4)
C31 C36 1.389(4)
C31 C32 1.393(4)
C32 F32 1.347(4)
C32 C33 1.366(5)
C33 F33 1.346(4)
C33 C34 1.373(5)
C34 F34 1.346(4)
C34 C35 1.379(5)
C35 F35 1.344(4)
C35 C36 1.377(5)
C36 F36 1.354(4)
C41 C42 1.387(4)
C41 C46 1.393(4)
C42 F42 1.352(4)
C42 C43 1.379(4)
C43 F43 1.340(4)
C43 C44 1.378(5)
C44 F44 1.334(4)
C44 C45 1.358(5)
C45 F45 1.361(4)
C45 C46 1.376(5)
C46 F46 1.359(4)
C51 C56 1.384(5)
C51 C52 1.389(4)
C52 C53 1.389(5)
C52 H52 0.9400
C53 C54 1.376(6)
C53 H53 0.9400
C54 C55 1.380(6)
C54 H54 0.9400
C55 C56 1.394(4)
C55 H55 0.9400
C56 H56 0.9400
C100 Cl1 1.676(9)
C100 Cl2 1.723(8)
C100 H10A 0.9800
C100 H10B 0.9800

loop_
_geom_torsion_atom_site_label_1
_geom_torsion_atom_site_label_2
_geom_torsion_atom_site_label_3
_geom_torsion_atom_site_label_4
_geom_torsion
C1 C2 C3 B1 170.9(3)
C1 C2 C3 P1 2.5(5)
C5 B1 C3 C2 -145.5(3)
C31 B1 C3 C2 -25.9(4)
C41 B1 C3 C2 101.4(3)
C5 B1 C3 P1 25.1(2)
C31 B1 C3 P1 144.7(2)
C41 B1 C3 P1 -88.0(2)
C4 P1 C3 C2 147.4(3)
C11 P1 C3 C2 28.6(3)
C21 P1 C3 C2 -95.0(3)
C4 P1 C3 B1 -23.0(2)
C11 P1 C3 B1 -141.77(18)
C21 P1 C3 B1 94.6(2)
C3 P1 C4 C5 12.6(2)
C11 P1 C4 C5 138.1(2)
C21 P1 C4 C5 -100.0(2)
C3 P1 C4 C51 -165.8(2)
C11 P1 C4 C51 -40.4(3)
C21 P1 C4 C51 81.5(2)
C51 C4 C5 B1 -178.1(3)
P1 C4 C5 B1 3.6(3)
C31 B1 C5 C4 -136.3(3)
C41 B1 C5 C4 101.0(3)
C3 B1 C5 C4 -19.5(3)
C4 P1 C11 C12 -69.9(3)
C3 P1 C11 C12 42.8(3)
C21 P1 C11 C12 165.5(2)
C4 P1 C11 C16 108.8(3)
C3 P1 C11 C16 -138.6(3)
C21 P1 C11 C16 -15.8(3)
C16 C11 C12 F12 -178.0(3)
P1 C11 C12 F12 0.8(4)
C16 C11 C12 C13 1.8(4)
P1 C11 C12 C13 -179.4(2)
F12 C12 C13 F13 -0.4(4)
C11 C12 C13 F13 179.8(3)
F12 C12 C13 C14 179.8(3)
C11 C12 C13 C14 0.0(5)
F13 C13 C14 F14 -0.4(4)
C12 C13 C14 F14 179.3(3)
F13 C13 C14 C15 178.1(3)
C12 C13 C14 C15 -2.1(5)
F14 C14 C15 F15 0.4(5)
C13 C14 C15 F15 -178.1(3)
F14 C14 C15 C16 -179.1(3)
C13 C14 C15 C16 2.3(5)
F15 C15 C16 F16 1.8(5)
C14 C15 C16 F16 -178.7(3)
F15 C15 C16 C11 180.0(3)
C14 C15 C16 C11 -0.4(5)
C12 C11 C16 F16 176.6(3)
P1 C11 C16 F16 -2.1(4)
C12 C11 C16 C15 -1.6(4)
P1 C11 C16 C15 179.8(2)
C4 P1 C21 C26 177.1(2)
C3 P1 C21 C26 69.6(3)
C11 P1 C21 C26 -60.3(3)
C4 P1 C21 C22 10.1(3)
C3 P1 C21 C22 -97.4(3)
C11 P1 C21 C22 132.7(2)
C26 C21 C22 F22 179.5(3)
P1 C21 C22 F22 -13.2(4)
C26 C21 C22 C23 -2.8(4)
P1 C21 C22 C23 164.6(2)
F22 C22 C23 F23 0.8(4)
C21 C22 C23 F23 -177.0(3)
F22 C22 C23 C24 179.7(3)
C21 C22 C23 C24 1.8(5)
F23 C23 C24 F24 1.1(5)
C22 C23 C24 F24 -177.8(3)
F23 C23 C24 C25 179.9(3)
C22 C23 C24 C25 1.1(5)
F24 C24 C25 F25 -2.1(5)
C23 C24 C25 F25 179.0(3)
F24 C24 C25 C26 176.0(3)
C23 C24 C25 C26 -2.8(5)
F25 C25 C26 F26 0.5(5)
C24 C25 C26 F26 -177.7(3)
F25 C25 C26 C21 -180.0(3)
C24 C25 C26 C21 1.9(5)
C22 C21 C26 F26 -179.5(3)
P1 C21 C26 F26 12.6(4)
C22 C21 C26 C25 0.9(5)
P1 C21 C26 C25 -167.0(3)
C5 B1 C31 C36 -142.3(3)
C41 B1 C31 C36 -23.8(4)
C3 B1 C31 C36 105.1(3)
C5 B1 C31 C32 39.5(4)
C41 B1 C31 C32 158.0(3)
C3 B1 C31 C32 -73.1(3)
C36 C31 C32 F32 -177.7(3)
B1 C31 C32 F32 0.8(4)
C36 C31 C32 C33 1.1(4)
B1 C31 C32 C33 179.5(3)
F32 C32 C33 F33 -1.4(5)
C31 C32 C33 F33 179.8(3)
F32 C32 C33 C34 178.5(3)
C31 C32 C33 C34 -0.3(5)
F33 C33 C34 F34 0.2(5)
C32 C33 C34 F34 -179.6(3)
F33 C33 C34 C35 -179.9(3)
C32 C33 C34 C35 0.2(5)
F34 C34 C35 F35 -1.8(5)
C33 C34 C35 F35 178.4(3)
F34 C34 C35 C36 178.9(3)
C33 C34 C35 C36 -0.9(5)
F35 C35 C36 F36 1.7(4)
C34 C35 C36 F36 -179.0(3)
F35 C35 C36 C31 -177.4(3)
C34 C35 C36 C31 1.9(5)
C32 C31 C36 F36 179.0(3)
B1 C31 C36 F36 0.7(5)
C32 C31 C36 C35 -1.9(4)
B1 C31 C36 C35 179.8(3)
C5 B1 C41 C42 57.2(3)
C31 B1 C41 C42 -65.9(3)
C3 B1 C41 C42 168.5(2)
C5 B1 C41 C46 -117.5(3)
C31 B1 C41 C46 119.5(3)
C3 B1 C41 C46 -6.1(4)
C46 C41 C42 F42 -176.6(3)
B1 C41 C42 F42 8.0(4)
C46 C41 C42 C43 2.2(4)
B1 C41 C42 C43 -173.1(3)
F42 C42 C43 F43 -2.5(4)
C41 C42 C43 F43 178.6(3)
F42 C42 C43 C44 179.2(3)
C41 C42 C43 C44 0.3(5)
F43 C43 C44 F44 0.2(5)
C42 C43 C44 F44 178.6(3)
F43 C43 C44 C45 -179.7(3)
C42 C43 C44 C45 -1.3(4)
F44 C44 C45 F45 0.6(5)
C43 C44 C45 F45 -179.6(3)
F44 C44 C45 C46 179.7(3)
C43 C44 C45 C46 -0.4(5)
C44 C45 C46 F46 -176.7(3)
F45 C45 C46 F46 2.5(4)
C44 C45 C46 C41 3.3(5)
F45 C45 C46 C41 -177.6(3)
C42 C41 C46 F46 175.9(3)
B1 C41 C46 F46 -9.2(4)
C42 C41 C46 C45 -4.0(4)
B1 C41 C46 C45 170.9(3)
C5 C4 C51 C56 150.2(3)
P1 C4 C51 C56 -31.7(4)
C5 C4 C51 C52 -30.7(4)
P1 C4 C51 C52 147.4(2)
C56 C51 C52 C53 -1.0(5)
C4 C51 C52 C53 179.8(3)
C51 C52 C53 C54 0.5(5)
C52 C53 C54 C55 0.2(5)
C53 C54 C55 C56 -0.3(5)
C52 C51 C56 C55 0.9(5)
C4 C51 C56 C55 -179.9(3)
C54 C55 C56 C51 -0.3(5)
